data_7719104
loop_
_publ_author_name
'Ngwenya, Vuyelwa'
'Stevens, Michael A.'
'Gardiner, Michael G.'
'Colebatch, Annie L.'

_publ_section_title
;
 Nickel-ruthenium heterobimetallic complexes of a dinucleating
 unsymmetrical pincer ligand.
;
_journal_issue 31
_journal_name_full 'Dalton transactions (Cambridge, England : 2003)'
_journal_page_first 11935
_journal_page_last 11942
_journal_paper_doi 10.1039/d5dt01568e
_journal_volume 54
_journal_year 2025
_chemical_formula_moiety 'C60 H61 Cl N4 Ni O P3 Ru, Cl, 5(C H Cl3)'
_chemical_formula_sum 'C65 H66 Cl17 N4 Ni O P3 Ru'
_chemical_formula_weight 1774.55
_space_group_crystal_system triclinic
_space_group_IT_number 2
_space_group_name_Hall '-P 1'
_space_group_name_H-M_alt 'P -1'
_atom_sites_solution_hydrogens mixed
_audit_creation_date 2025-03-27
_audit_creation_method
;
Olex2 1.5
(compiled 2023.08.24 svn.re1ec1418 for OlexSys, GUI svn.r6817)
;
_audit_update_record
;
2025-04-17 deposited with the CCDC.	2025-07-15 downloaded from the CCDC.
;
_cell_angle_alpha 83.112(2)
_cell_angle_beta 85.950(2)
_cell_angle_gamma 70.585(2)
_cell_formula_units_Z 2
_cell_length_a 11.6620(3)
_cell_length_b 15.6659(4)
_cell_length_c 22.5432(5)
_cell_measurement_reflns_used 23072
_cell_measurement_temperature 150.00(10)
_cell_measurement_theta_max 76.9720
_cell_measurement_theta_min 3.4080
_cell_volume 3854.23(17)
_computing_cell_refinement 'CrysAlisPro 1.171.42.49 (Rigaku OD, 2022)'
_computing_data_collection 'CrysAlisPro 1.171.42.49 (Rigaku OD, 2022)'
_computing_data_reduction 'CrysAlisPro 1.171.42.49 (Rigaku OD, 2022)'
_computing_molecular_graphics 'Olex2 1.5 (Dolomanov et al., 2009)'
_computing_publication_material 'Olex2 1.5 (Dolomanov et al., 2009)'
_computing_structure_refinement 'SHELXL 2018/3 (Sheldrick, 2015)'
_computing_structure_solution 'SHELXT 2018/2 (Sheldrick, 2018)'
_diffrn_ambient_temperature 150.00(10)
_diffrn_detector_area_resol_mean 10.0000
_diffrn_detector_type HyPix
_diffrn_measured_fraction_theta_full 0.998
_diffrn_measured_fraction_theta_max 0.961
_diffrn_measurement_details
;
List of Runs (angles in degrees, time in seconds):

  # Type    Start    End  Width  t~exp~   \w     \q     \k     \f   Frames
#--------------------------------------------------------------------------
  1  \w   -112.00 -87.00   0.50    2.00    --  -46.57-150.00-167.00   50
  2  \w    -85.00 -15.00   0.50    2.00    --  -46.57 123.00  75.00  140
  3  \w   -103.00 -29.00   0.50    2.00    --  -46.57 150.00-122.00  148
  4  \w     67.00 110.00   0.50    2.00    --   46.57-150.00-167.00   86
  5  \w     62.00  87.00   0.50    2.00    --   46.57-123.00  -5.00   50
  6  \w     68.00 110.00   0.50    7.00    --  106.49-123.00  -5.00   84
  7  \w     79.00 113.00   0.50    7.00    --  106.49 150.00-122.00   68
  8  \w    108.00 135.00   0.50    7.00    --  106.49 123.00  75.00   54
  9  \w     80.00 128.00   0.50    7.00    --  106.49-150.00-167.00   96
 10  \w    -21.00  19.00   0.50    2.00    --  -46.57  38.00 -30.00   80
 11  \w     -7.00  30.00   0.50    2.00    --  -46.57  19.00-120.00   74
 12  \w     -7.00  28.00   0.50    2.00    --  -46.57  19.00-180.00   70
 13  \w    -21.00  27.00   0.50    2.00    --  -46.57  38.00 -60.00   96
 14  \w     -1.00  24.00   0.50    2.00    --  -46.57  19.00  90.00   50
 15  \w   -119.00 -23.00   0.50    2.00    --  -46.57 -77.00-180.00  192
 16  \w     -7.00  29.00   0.50    2.00    --  -46.57  19.00-150.00   72
 17  \w     -7.00  29.00   0.50    2.00    --  -46.57  19.00 -90.00   72
 18  \w     51.00  77.00   0.50    2.00    --   46.57  77.00 -60.00   52
 19  \w     44.00  71.00   0.50    7.00    --  106.49 -45.00   0.00   54
 20  \w     33.00  71.00   0.50    7.00    --  106.49 -61.00 -30.00   76
 21  \w     39.00  73.00   0.50    7.00    --  106.49 -45.00  60.00   68
 22  \w     43.00 110.00   0.50    7.00    --  106.49-125.00 -30.00  134
 23  \w     39.00  72.00   0.50    7.00    --  106.49 -45.00 120.00   66
 24  \w     33.00  58.00   0.50    7.00    --  106.49 -30.00  90.00   50
 25  \w     32.00  58.00   0.50    7.00    --  106.49 -30.00  30.00   52
 26  \w     34.00  60.00   0.50    7.00    --  106.49 -95.00-150.00   52
 27  \w     63.00 106.00   0.50    7.00    --  106.49 -95.00  60.00   86
 28  \w     31.00  59.00   0.50    7.00    --  106.49 -30.00-120.00   56
 29  \w     31.00  58.00   0.50    7.00    --  106.49 -30.00 120.00   54
 30  \w     96.00 155.00   0.50    7.00    --  106.49 125.00  60.00  118
 31  \w     32.00  59.00   0.50    7.00    --  106.49 -30.00 -90.00   54
 32  \w     89.00 119.00   0.50    7.00    --  106.49  61.00 -30.00   60
 33  \w    134.00 160.00   0.50    7.00    --  106.49  61.00 -30.00   52
 34  \w    110.00 176.00   0.50    7.00    --  106.49  30.00-120.00  132
 35  \w     45.00 107.00   0.50    7.00    --  106.49-102.00-127.88  124
 36  \w     36.00  61.00   0.50    7.00    --  106.49 -45.00  30.00   50
 37  \w     42.00  67.00   0.50    7.00    --  106.49 -45.00-150.00   50
 38  \w     42.00  93.00   0.50    7.00    --  106.49 -61.00   0.00  102
 39  \w     36.00  61.00   0.50    7.00    --  106.49 -95.00 120.00   50
 40  \w     97.00 134.00   0.50    7.00    --  106.49 125.00 -90.00   74
 41  \w     40.00  65.00   0.50    7.00    --  106.49 -45.00 -60.00   50
 42  \w     81.00 106.00   0.50    7.00    --  106.49 -95.00 120.00   50
 43  \w     55.00  98.00   0.50    7.00    --  106.49 -95.00-180.00   86
 44  \w     31.00  59.00   0.50    7.00    --  106.49 -30.00 -30.00   56
 45  \w     80.00 106.00   0.50    7.00    --  106.49 -95.00 -30.00   52
 46  \w     34.00  92.00   0.50    7.00    --  106.49 -61.00-180.00  116
 47  \w     98.00 177.00   0.50    7.00    --  106.49  15.00-150.00  158
;
_diffrn_measurement_device 'four-circle diffractometer'
_diffrn_measurement_device_type 'SuperNova, Dual, Cu at home/near, HyPix'
_diffrn_measurement_method '\w scans'
_diffrn_radiation_type CuK\a
_diffrn_radiation_wavelength 1.54184
_diffrn_reflns_av_R_equivalents 0.0526
_diffrn_reflns_av_unetI/netI 0.0506
_diffrn_reflns_Laue_measured_fraction_full 0.998
_diffrn_reflns_Laue_measured_fraction_max 0.961
_diffrn_reflns_limit_h_max 14
_diffrn_reflns_limit_h_min -13
_diffrn_reflns_limit_k_max 19
_diffrn_reflns_limit_k_min -17
_diffrn_reflns_limit_l_max 28
_diffrn_reflns_limit_l_min -28
_diffrn_reflns_number 48559
_diffrn_reflns_point_group_measured_fraction_full 0.998
_diffrn_reflns_point_group_measured_fraction_max 0.961
_diffrn_reflns_theta_full 67.684
_diffrn_reflns_theta_max 77.590
_diffrn_reflns_theta_min 3.007
_exptl_absorpt_coefficient_mu 8.244
_exptl_absorpt_correction_T_max 1.00000
_exptl_absorpt_correction_T_min 0.50077
_exptl_absorpt_correction_type multi-scan
_exptl_absorpt_process_details
;
CrysAlisPro 1.171.42.49 (Rigaku Oxford Diffraction, 2022)
Empirical absorption correction using spherical harmonics,
implemented in SCALE3 ABSPACK scaling algorithm.
;
_exptl_crystal_colour 'metallic orangish orange'
_exptl_crystal_colour_lustre metallic
_exptl_crystal_colour_modifier orangish
_exptl_crystal_colour_primary orange
_exptl_crystal_density_diffrn 1.529
_exptl_crystal_description plate
_exptl_crystal_F_000 1796
_exptl_crystal_size_max 0.238
_exptl_crystal_size_mid 0.142
_exptl_crystal_size_min 0.114
_refine_diff_density_max 0.993
_refine_diff_density_min -0.961
_refine_diff_density_rms 0.088
_refine_ls_extinction_method none
_refine_ls_goodness_of_fit_ref 1.031
_refine_ls_hydrogen_treatment mixed
_refine_ls_matrix_type full
_refine_ls_number_parameters 840
_refine_ls_number_reflns 15782
_refine_ls_number_restraints 0
_refine_ls_restrained_S_all 1.031
_refine_ls_R_factor_all 0.0587
_refine_ls_R_factor_gt 0.0482
_refine_ls_shift/su_max 0.002
_refine_ls_shift/su_mean 0.000
_refine_ls_structure_factor_coef Fsqd
_refine_ls_weighting_details 'w=1/[\s^2^(Fo^2^)+(0.0541P)^2^+6.5870P] where P=(Fo^2^+2Fc^2^)/3'
_refine_ls_weighting_scheme calc
_refine_ls_wR_factor_gt 0.1206
_refine_ls_wR_factor_ref 0.1261
_reflns_Friedel_coverage 0.000
_reflns_number_gt 13193
_reflns_number_total 15782
_reflns_threshold_expression 'I > 2\s(I)'
_cod_data_source_file d5dt01568e2.cif
_cod_data_source_block niruh
_cod_depositor_comments 'Adding full bibliography for 7719100--7719106.cif.'
_cod_database_code 7719104
_shelx_shelxl_version_number 2018/3
_shelx_space_group_comment
;
The symmetry employed for this shelxl refinement is uniquely defined
by the following loop, which should always be used as a source of
symmetry information in preference to the above space-group names.
They are only intended as comments.
;
_shelx_estimated_absorpt_t_max 0.453
_shelx_estimated_absorpt_t_min 0.244
_olex2_refinement_description
;
1.a Ternary CH refined with riding coordinates:
 C02G(H02G), C02H(H02H), C02I(H02I), C02J(H02J), C02K(H02K)
1.b Secondary CH2 refined with riding coordinates:
 C16(H16A,H16B)
1.c Aromatic/amide H refined with riding coordinates:
 C9(H9), C26(H26), C42(H42), C6(H6), C51(H51), C27(H27), C36(H36), C61(H61),
 C48(H48), C28(H28), C44(H44), C37(H37), C57(H57), C40(H40), C39(H39), C30(H30),
  C55(H55), C47(H47), C32(H32), C38(H38), C14(H14), C29(H29), C46(H46),
 C45(H45), C52(H52), C60(H60), C5(H5), C12(H12), C33(H33), C4(H4), C53(H53),
 C59(H59), C54(H54), C13(H13), C58(H58), C34(H34), C35(H35)
1.d Idealised Me refined as rotating group:
 C2(H2A,H2B,H2C), C18(H18A,H18B,H18C), C20(H20A,H20B,H20C), C23(H23A,H23B,
 H23C), C22(H22A,H22B,H22C), C24(H24A,H24B,H24C), C19(H19A,H19B,H19C)
;
_olex2_submission_special_instructions 'No special instructions were received'
_oxdiff_exptl_absorpt_empirical_details
;
Empirical correction (ABSPACK) includes:
- Absorption correction using spherical harmonics
- Frame scaling
;

loop_
_space_group_symop_operation_xyz
'x, y, z'
'-x, -y, -z'

loop_
_atom_site_label
_atom_site_type_symbol
_atom_site_fract_x
_atom_site_fract_y
_atom_site_fract_z
_atom_site_U_iso_or_equiv
_atom_site_adp_type
_atom_site_occupancy
_atom_site_site_symmetry_order
_atom_site_calc_flag
_atom_site_refinement_flags_posn
_atom_site_refinement_flags_adp
_atom_site_refinement_flags_occupancy
_atom_site_disorder_assembly
_atom_site_disorder_group
Ru1 Ru 0.33754(2) 0.78777(2) 0.87413(2) 0.02157(7) Uani 1 1 d . . . . .
Ni1 Ni 0.40242(5) 0.53627(4) 0.77712(2) 0.02475(12) Uani 1 1 d . . . . .
Cl1 Cl 0.48391(8) 0.52352(5) 0.86098(3) 0.02993(17) Uani 1 1 d . . . . .
P2 P 0.12927(7) 0.80487(5) 0.88630(3) 0.02279(16) Uani 1 1 d . . . . .
P3 P 0.55159(7) 0.75242(5) 0.86787(4) 0.02342(16) Uani 1 1 d . . . . .
P1 P 0.46953(8) 0.38986(6) 0.77239(4) 0.02731(17) Uani 1 1 d . . . . .
Cl2 Cl 0.68034(8) 0.75561(6) 0.38636(4) 0.03694(19) Uani 1 1 d . . . . .
Cl08 Cl 0.46315(14) 0.75127(10) 0.56053(6) 0.0658(3) Uani 1 1 d . . . . .
Cl09 Cl 1.00703(13) 0.74065(11) 0.32697(8) 0.0779(4) Uani 1 1 d . . . . .
Cl0A Cl -0.02965(13) 0.87539(12) 0.65271(7) 0.0789(4) Uani 1 1 d . . . . .
Cl0B Cl 0.94517(13) 0.63980(15) 0.24254(7) 0.0830(5) Uani 1 1 d . . . . .
Cl0C Cl 1.02461(15) 0.55425(11) 0.35836(8) 0.0852(5) Uani 1 1 d . . . . .
Cl3 Cl 0.51255(17) 1.03291(11) 0.41494(7) 0.0837(4) Uani 1 1 d . . . . .
Cl0E Cl 0.11609(15) 0.92727(17) 0.55550(7) 0.1018(7) Uani 1 1 d . . . . .
Cl0F Cl 0.3858(2) 0.68240(14) 0.46353(6) 0.0915(6) Uani 1 1 d . . . . .
Cl0G Cl 0.5888(2) 0.57039(12) 0.53301(9) 0.1011(6) Uani 1 1 d . . . . .
Cl0H Cl 0.3999(2) 0.98966(14) 0.31747(10) 0.1024(6) Uani 1 1 d . . . . .
Cl0I Cl 1.02176(18) 0.75407(18) 0.48955(9) 0.1066(7) Uani 1 1 d . . . . .
Cl0J Cl 0.9036(2) 0.62031(14) 0.52105(10) 0.1087(7) Uani 1 1 d . . . . .
Cl0K Cl 0.34577(19) 0.93267(16) 0.44058(12) 0.1229(9) Uani 1 1 d . . . . .
Cl00 Cl 0.7770(2) 0.80627(18) 0.54032(11) 0.1202(8) Uani 1 1 d . . . . .
Cl4 Cl -0.0546(3) 1.06260(17) 0.62392(11) 0.1411(11) Uani 1 1 d . . . . .
O1 O 0.3284(2) 0.84385(19) 0.99690(11) 0.0374(6) Uani 1 1 d . . . . .
N2 N 0.3377(2) 0.74685(18) 0.78626(11) 0.0228(5) Uani 1 1 d . . . . .
N1 N 0.3033(2) 0.91904(18) 0.81401(12) 0.0249(5) Uani 1 1 d . . . . .
N4 N 0.3341(3) 0.54223(19) 0.70225(13) 0.0278(6) Uani 1 1 d . . . . .
N3 N 0.3417(3) 0.67094(18) 0.76215(12) 0.0254(5) Uani 1 1 d . . . . .
C7 C 0.2912(3) 0.9085(2) 0.75680(15) 0.0267(6) Uani 1 1 d . . . . .
C8 C 0.3016(3) 0.8180(2) 0.74332(14) 0.0253(6) Uani 1 1 d . . . . .
C10 C 0.3049(3) 0.6964(2) 0.70482(15) 0.0283(7) Uani 1 1 d . . . . .
C50 C 0.0731(3) 0.7698(2) 0.96039(15) 0.0271(7) Uani 1 1 d . . . . .
C31 C 0.6054(3) 0.8474(2) 0.88042(16) 0.0282(7) Uani 1 1 d . . . . .
C41 C 0.6182(3) 0.7158(2) 0.79563(15) 0.0265(6) Uani 1 1 d . . . . .
C56 C 0.0721(3) 0.7391(2) 0.84077(15) 0.0266(6) Uani 1 1 d . . . . .
C9 C 0.2796(3) 0.7887(2) 0.69107(15) 0.0299(7) Uani 1 1 d . . . . .
H9 H 0.253221 0.824070 0.654261 0.036 Uiso 1 1 calc R U . . .
C26 C 0.5958(3) 0.6098(2) 0.96100(15) 0.0288(7) Uani 1 1 d . . . . .
H26 H 0.510737 0.619878 0.961880 0.035 Uiso 1 1 calc R U . . .
C42 C 0.6906(3) 0.6261(2) 0.78973(16) 0.0302(7) Uani 1 1 d . . . . .
H42 H 0.711308 0.583663 0.824274 0.036 Uiso 1 1 calc R U . . .
C1 C 0.3328(3) 0.8240(2) 0.94915(16) 0.0280(7) Uani 1 1 d . . . . .
C11 C 0.2936(3) 0.6258(2) 0.67199(15) 0.0300(7) Uani 1 1 d . . . . .
C15 C 0.3277(3) 0.4696(2) 0.67766(16) 0.0304(7) Uani 1 1 d . . . . .
C6 C 0.2695(3) 0.9800(2) 0.71094(16) 0.0327(7) Uani 1 1 d . . . . .
H6 H 0.262983 0.969597 0.670848 0.039 Uiso 1 1 calc R U . . .
C25 C 0.6454(3) 0.6636(2) 0.92144(15) 0.0279(7) Uani 1 1 d . . . . .
C49 C 0.0348(3) 0.9240(2) 0.87128(15) 0.0272(7) Uani 1 1 d . . . . .
C51 C -0.0520(3) 0.7926(3) 0.97226(17) 0.0343(8) Uani 1 1 d . . . . .
H51 H -0.107131 0.829286 0.942966 0.041 Uiso 1 1 calc R U . . .
C27 C 0.6707(4) 0.5406(3) 0.99964(17) 0.0377(8) Uani 1 1 d . . . . .
H27 H 0.636966 0.503248 1.026656 0.045 Uiso 1 1 calc R U . . .
C36 C 0.6479(4) 0.8996(3) 0.83581(18) 0.0361(8) Uani 1 1 d . . . . .
H36 H 0.655215 0.884990 0.795713 0.043 Uiso 1 1 calc R U . . .
C61 C 0.1353(3) 0.6456(2) 0.84476(17) 0.0320(7) Uani 1 1 d . . . . .
H61 H 0.203658 0.620300 0.869451 0.038 Uiso 1 1 calc R U . . .
C16 C 0.3704(4) 0.3805(2) 0.71518(16) 0.0332(8) Uani 1 1 d . . . . .
H16A H 0.415997 0.331738 0.689966 0.040 Uiso 1 1 calc R U . . .
H16B H 0.299914 0.365112 0.734531 0.040 Uiso 1 1 calc R U . . .
C48 C -0.0048(3) 0.9794(2) 0.91764(17) 0.0342(8) Uani 1 1 d . . . . .
H48 H 0.005668 0.953130 0.957953 0.041 Uiso 1 1 calc R U . . .
C28 C 0.7936(4) 0.5267(3) 0.99845(18) 0.0405(9) Uani 1 1 d . . . . .
H28 H 0.844657 0.478993 1.024333 0.049 Uiso 1 1 calc R U . . .
C3 C 0.2883(3) 1.0043(2) 0.82789(16) 0.0294(7) Uani 1 1 d . . . . .
C44 C 0.0184(3) 0.9644(2) 0.81228(16) 0.0314(7) Uani 1 1 d . . . . .
H44 H 0.045800 0.927863 0.780078 0.038 Uiso 1 1 calc R U . . .
C37 C 0.7325(3) 0.5986(3) 0.73372(18) 0.0360(8) Uani 1 1 d . . . . .
H37 H 0.780610 0.537047 0.730187 0.043 Uiso 1 1 calc R U . . .
C57 C -0.0285(3) 0.7745(3) 0.80506(16) 0.0318(7) Uani 1 1 d . . . . .
H57 H -0.073624 0.837621 0.802944 0.038 Uiso 1 1 calc R U . . .
C40 C 0.5883(3) 0.7764(3) 0.74372(16) 0.0314(7) Uani 1 1 d . . . . .
H40 H 0.537140 0.837292 0.746694 0.038 Uiso 1 1 calc R U . . .
C2 C 0.2960(4) 1.0191(2) 0.89159(17) 0.0359(8) Uani 1 1 d . . . . .
H2A H 0.284047 1.083539 0.894210 0.054 Uiso 1 1 calc R U . . .
H2B H 0.376247 0.982011 0.906360 0.054 Uiso 1 1 calc R U . . .
H2C H 0.232847 1.001608 0.915922 0.054 Uiso 1 1 calc R U . . .
C39 C 0.6323(4) 0.7484(3) 0.68812(17) 0.0401(9) Uani 1 1 d . . . . .
H39 H 0.612530 0.790504 0.653352 0.048 Uiso 1 1 calc R U . . .
C30 C 0.7697(3) 0.6499(3) 0.92098(18) 0.0364(8) Uani 1 1 d . . . . .
H30 H 0.803803 0.687193 0.894078 0.044 Uiso 1 1 calc R U . . .
C55 C 0.1529(3) 0.7149(2) 1.00326(16) 0.0324(7) Uani 1 1 d . . . . .
H55 H 0.238265 0.698158 0.995503 0.039 Uiso 1 1 calc R U . . .
C47 C -0.0594(4) 1.0730(3) 0.90534(19) 0.0407(9) Uani 1 1 d . . . . .
H47 H -0.086105 1.110203 0.937241 0.049 Uiso 1 1 calc R U . . .
C32 C 0.5965(3) 0.8698(3) 0.93889(18) 0.0381(8) Uani 1 1 d . . . . .
H32 H 0.567982 0.834790 0.970096 0.046 Uiso 1 1 calc R U . . .
C38 C 0.7050(4) 0.6595(3) 0.68303(18) 0.0408(9) Uani 1 1 d . . . . .
H38 H 0.735865 0.640438 0.644928 0.049 Uiso 1 1 calc R U . . .
C14 C 0.2797(4) 0.4796(3) 0.62154(17) 0.0358(8) Uani 1 1 d . . . . .
H14 H 0.275399 0.428179 0.604528 0.043 Uiso 1 1 calc R U . . .
C29 C 0.8438(4) 0.5814(3) 0.96007(19) 0.0414(9) Uani 1 1 d . . . . .
H29 H 0.928493 0.572314 0.960343 0.050 Uiso 1 1 calc R U . . .
C46 C -0.0748(4) 1.1117(3) 0.8472(2) 0.0425(9) Uani 1 1 d . . . . .
H46 H -0.111031 1.175629 0.838847 0.051 Uiso 1 1 calc R U . . .
C45 C -0.0375(4) 1.0571(3) 0.80063(19) 0.0388(8) Uani 1 1 d . . . . .
H45 H -0.050361 1.083722 0.760482 0.047 Uiso 1 1 calc R U . . .
C52 C -0.0965(4) 0.7624(3) 1.02620(19) 0.0440(9) Uani 1 1 d . . . . .
H52 H -0.181761 0.778449 1.033980 0.053 Uiso 1 1 calc R U . . .
C18 C 0.6233(4) 0.4166(3) 0.68019(18) 0.0429(9) Uani 1 1 d . . . . .
H18A H 0.567415 0.407822 0.652854 0.064 Uiso 1 1 calc R U . . .
H18B H 0.704945 0.402108 0.661360 0.064 Uiso 1 1 calc R U . . .
H18C H 0.595001 0.480062 0.689286 0.064 Uiso 1 1 calc R U . . .
C20 C 0.7166(3) 0.3679(3) 0.7800(2) 0.0391(8) Uani 1 1 d . . . . .
H20A H 0.685712 0.430365 0.791090 0.059 Uiso 1 1 calc R U . . .
H20B H 0.796203 0.357399 0.759484 0.059 Uiso 1 1 calc R U . . .
H20C H 0.724630 0.325078 0.816168 0.059 Uiso 1 1 calc R U . . .
C60 C 0.0981(4) 0.5900(3) 0.8127(2) 0.0412(9) Uani 1 1 d . . . . .
H60 H 0.139976 0.526350 0.816363 0.049 Uiso 1 1 calc R U . . .
C23 C 0.5454(4) 0.2851(3) 0.8834(2) 0.0452(10) Uani 1 1 d . . . . .
H23A H 0.622412 0.245673 0.867231 0.068 Uiso 1 1 calc R U . . .
H23B H 0.520412 0.253394 0.919550 0.068 Uiso 1 1 calc R U . . .
H23C H 0.556141 0.341121 0.893430 0.068 Uiso 1 1 calc R U . . .
C5 C 0.2579(4) 1.0653(3) 0.72496(19) 0.0403(9) Uani 1 1 d . . . . .
H5 H 0.245508 1.114821 0.694638 0.048 Uiso 1 1 calc R U . . .
C21 C 0.4471(4) 0.3089(3) 0.83656(18) 0.0370(8) Uani 1 1 d . . . . .
C12 C 0.2450(4) 0.6393(3) 0.61617(17) 0.0383(8) Uani 1 1 d . . . . .
H12 H 0.216595 0.698571 0.595556 0.046 Uiso 1 1 calc R U . . .
C33 C 0.6292(4) 0.9429(3) 0.9519(2) 0.0424(9) Uani 1 1 d . . . . .
H33 H 0.624036 0.956896 0.992074 0.051 Uiso 1 1 calc R U . . .
C4 C 0.2646(4) 1.0777(2) 0.78381(18) 0.0367(8) Uani 1 1 d . . . . .
H4 H 0.253026 1.136894 0.794515 0.044 Uiso 1 1 calc R U . . .
C53 C -0.0162(4) 0.7084(3) 1.06907(18) 0.0453(10) Uani 1 1 d . . . . .
H53 H -0.046605 0.687805 1.106289 0.054 Uiso 1 1 calc R U . . .
C59 C 0.0010(4) 0.6261(3) 0.7756(2) 0.0420(9) Uani 1 1 d . . . . .
H59 H -0.021353 0.587860 0.752207 0.050 Uiso 1 1 calc R U . . .
C54 C 0.1075(4) 0.6847(3) 1.05755(18) 0.0417(9) Uani 1 1 d . . . . .
H54 H 0.162176 0.647453 1.086859 0.050 Uiso 1 1 calc R U . . .
C22 C 0.4426(5) 0.2201(3) 0.8154(2) 0.0489(10) Uani 1 1 d . . . . .
H22A H 0.376888 0.234420 0.787255 0.073 Uiso 1 1 calc R U . . .
H22B H 0.427680 0.180403 0.849924 0.073 Uiso 1 1 calc R U . . .
H22C H 0.520368 0.189174 0.795548 0.073 Uiso 1 1 calc R U . . .
C17 C 0.6273(3) 0.3537(3) 0.73828(18) 0.0362(8) Uani 1 1 d . . . . .
C13 C 0.2384(4) 0.5653(3) 0.59083(17) 0.0400(9) Uani 1 1 d . . . . .
H13 H 0.205597 0.573235 0.552388 0.048 Uiso 1 1 calc R U . . .
C58 C -0.0637(3) 0.7181(3) 0.77237(18) 0.0397(9) Uani 1 1 d . . . . .
H58 H -0.132346 0.742777 0.747796 0.048 Uiso 1 1 calc R U . . .
C34 C 0.6691(4) 0.9954(3) 0.9068(2) 0.0453(10) Uani 1 1 d . . . . .
H34 H 0.688897 1.046560 0.915646 0.054 Uiso 1 1 calc R U . . .
C24 C 0.3228(4) 0.3568(3) 0.86619(19) 0.0431(9) Uani 1 1 d . . . . .
H24A H 0.323242 0.414024 0.879420 0.065 Uiso 1 1 calc R U . . .
H24B H 0.307339 0.317294 0.900723 0.065 Uiso 1 1 calc R U . . .
H24C H 0.258816 0.369520 0.837278 0.065 Uiso 1 1 calc R U . . .
C35 C 0.6799(4) 0.9729(3) 0.8491(2) 0.0459(10) Uani 1 1 d . . . . .
H35 H 0.709351 1.007631 0.818090 0.055 Uiso 1 1 calc R U . . .
C19 C 0.6702(4) 0.2546(3) 0.7233(2) 0.0526(12) Uani 1 1 d . . . . .
H19A H 0.679453 0.213624 0.760365 0.079 Uiso 1 1 calc R U . . .
H19B H 0.748475 0.241379 0.701142 0.079 Uiso 1 1 calc R U . . .
H19C H 0.609899 0.245497 0.698735 0.079 Uiso 1 1 calc R U . . .
C02G C 0.9437(4) 0.6558(3) 0.3183(2) 0.0501(10) Uani 1 1 d . . . . .
H02G H 0.857555 0.675310 0.333999 0.060 Uiso 1 1 calc R U . . .
C02H C 0.5107(5) 0.6818(4) 0.5026(2) 0.0580(13) Uani 1 1 d . . . . .
H02H H 0.566876 0.704548 0.474517 0.070 Uiso 1 1 calc R U . . .
C02I C 0.8821(5) 0.7336(4) 0.4946(2) 0.0594(12) Uani 1 1 d . . . . .
H02I H 0.849027 0.745124 0.453580 0.071 Uiso 1 1 calc R U . . .
C02J C -0.0253(5) 0.9593(4) 0.5951(2) 0.0637(14) Uani 1 1 d . . . . .
H02J H -0.090690 0.965947 0.566756 0.076 Uiso 1 1 calc R U . . .
C02K C 0.4566(5) 0.9534(4) 0.3897(3) 0.0708(16) Uani 1 1 d . . . . .
H02K H 0.525652 0.895116 0.387850 0.085 Uiso 1 1 calc R U . . .
H H 0.347(5) 0.701(4) 0.906(2) 0.054(14) Uiso 1 1 d . . . . .

loop_
_atom_site_aniso_label
_atom_site_aniso_U_11
_atom_site_aniso_U_22
_atom_site_aniso_U_33
_atom_site_aniso_U_23
_atom_site_aniso_U_13
_atom_site_aniso_U_12
Ru1 0.02156(12) 0.02298(12) 0.02010(12) -0.00427(8) -0.00156(8) -0.00632(9)
Ni1 0.0277(3) 0.0240(3) 0.0228(3) -0.0032(2) -0.0042(2) -0.0078(2)
Cl1 0.0351(4) 0.0294(4) 0.0250(4) -0.0028(3) -0.0069(3) -0.0091(3)
P2 0.0220(4) 0.0237(4) 0.0224(4) -0.0042(3) -0.0008(3) -0.0064(3)
P3 0.0221(4) 0.0267(4) 0.0214(4) -0.0043(3) -0.0016(3) -0.0071(3)
P1 0.0294(4) 0.0243(4) 0.0292(4) -0.0028(3) -0.0049(3) -0.0092(3)
Cl2 0.0394(4) 0.0302(4) 0.0396(5) -0.0067(3) 0.0061(4) -0.0094(3)
Cl08 0.0893(9) 0.0686(8) 0.0506(6) -0.0240(6) -0.0001(6) -0.0348(7)
Cl09 0.0539(7) 0.0742(9) 0.1159(13) -0.0440(9) 0.0197(7) -0.0276(6)
Cl0A 0.0611(8) 0.1009(11) 0.0655(8) 0.0254(8) -0.0090(6) -0.0243(7)
Cl0B 0.0510(7) 0.1509(16) 0.0566(8) -0.0332(9) 0.0047(6) -0.0391(9)
Cl0C 0.0749(9) 0.0733(9) 0.0820(10) 0.0044(7) 0.0229(8) 0.0002(7)
Cl3 0.1014(12) 0.0667(8) 0.0709(9) -0.0090(7) 0.0171(8) -0.0147(8)
Cl0E 0.0676(9) 0.1708(19) 0.0533(8) 0.0444(10) -0.0175(7) -0.0369(11)
Cl0F 0.1438(16) 0.1204(14) 0.0448(7) -0.0117(7) -0.0116(8) -0.0863(13)
Cl0G 0.1281(16) 0.0611(9) 0.0968(13) -0.0072(8) 0.0299(11) -0.0149(9)
Cl0H 0.1075(14) 0.0957(13) 0.1010(13) 0.0321(10) -0.0320(11) -0.0378(11)
Cl0I 0.0850(11) 0.164(2) 0.0799(11) 0.0334(12) -0.0263(9) -0.0636(13)
Cl0J 0.1500(19) 0.0790(11) 0.0922(13) 0.0101(9) -0.0050(12) -0.0374(12)
Cl0K 0.0876(12) 0.1053(14) 0.1444(19) 0.0497(14) 0.0290(12) -0.0177(11)
Cl00 0.1165(16) 0.1280(18) 0.1082(16) -0.0608(14) 0.0244(13) -0.0185(13)
Cl4 0.248(3) 0.1037(16) 0.0984(15) -0.0149(12) -0.0318(18) -0.086(2)
O1 0.0440(15) 0.0459(15) 0.0233(12) -0.0131(11) -0.0011(10) -0.0129(12)
N2 0.0251(13) 0.0258(13) 0.0191(12) -0.0058(10) -0.0013(10) -0.0093(10)
N1 0.0231(13) 0.0252(13) 0.0272(14) -0.0026(11) -0.0016(10) -0.0089(10)
N4 0.0273(14) 0.0285(14) 0.0270(14) -0.0050(11) -0.0049(11) -0.0067(11)
N3 0.0282(14) 0.0241(13) 0.0230(13) -0.0052(10) -0.0025(11) -0.0059(11)
C7 0.0246(15) 0.0293(16) 0.0254(16) -0.0010(13) -0.0015(12) -0.0084(13)
C8 0.0250(15) 0.0257(15) 0.0234(15) -0.0035(12) -0.0038(12) -0.0048(12)
C10 0.0327(17) 0.0287(16) 0.0230(15) -0.0052(13) -0.0027(13) -0.0082(13)
C50 0.0323(17) 0.0249(15) 0.0264(16) -0.0049(12) -0.0006(13) -0.0116(13)
C31 0.0253(16) 0.0297(16) 0.0307(17) -0.0069(13) -0.0012(13) -0.0088(13)
C41 0.0243(15) 0.0333(17) 0.0243(16) -0.0048(13) 0.0000(12) -0.0120(13)
C56 0.0245(15) 0.0315(16) 0.0268(16) -0.0075(13) 0.0037(12) -0.0126(13)
C9 0.0350(18) 0.0271(16) 0.0252(16) -0.0016(13) -0.0069(13) -0.0062(14)
C26 0.0261(16) 0.0350(17) 0.0248(16) -0.0035(13) -0.0028(13) -0.0089(14)
C42 0.0288(17) 0.0310(17) 0.0353(18) -0.0072(14) 0.0003(14) -0.0147(14)
C1 0.0260(16) 0.0260(16) 0.0322(18) -0.0049(13) 0.0004(13) -0.0084(13)
C11 0.0327(17) 0.0301(17) 0.0270(17) -0.0064(13) -0.0025(13) -0.0085(14)
C15 0.0335(18) 0.0295(17) 0.0304(17) -0.0075(13) -0.0032(14) -0.0114(14)
C6 0.0376(19) 0.0302(17) 0.0299(17) 0.0027(14) -0.0024(14) -0.0121(15)
C25 0.0255(16) 0.0328(17) 0.0244(16) -0.0041(13) -0.0041(12) -0.0070(13)
C49 0.0251(15) 0.0283(16) 0.0283(16) -0.0036(13) -0.0030(13) -0.0081(13)
C51 0.0350(19) 0.0366(19) 0.0312(18) -0.0041(14) 0.0044(15) -0.0124(15)
C27 0.040(2) 0.0372(19) 0.0330(19) 0.0030(15) -0.0028(16) -0.0115(16)
C36 0.0381(19) 0.0317(18) 0.041(2) -0.0101(15) 0.0021(16) -0.0132(15)
C61 0.0260(16) 0.0306(17) 0.0394(19) -0.0059(14) -0.0029(14) -0.0079(14)
C16 0.041(2) 0.0293(17) 0.0326(18) -0.0031(14) -0.0091(15) -0.0137(15)
C48 0.0352(19) 0.0310(18) 0.0341(19) -0.0050(14) -0.0055(15) -0.0066(15)
C28 0.038(2) 0.038(2) 0.038(2) 0.0023(16) -0.0104(16) -0.0037(16)
C3 0.0246(16) 0.0292(16) 0.0363(18) -0.0057(14) -0.0028(13) -0.0102(13)
C44 0.0271(16) 0.0341(18) 0.0326(18) -0.0015(14) -0.0006(14) -0.0102(14)
C37 0.0355(19) 0.0353(19) 0.039(2) -0.0154(15) 0.0061(15) -0.0118(15)
C57 0.0277(17) 0.0338(18) 0.0354(18) -0.0065(14) -0.0044(14) -0.0104(14)
C40 0.0285(17) 0.0358(18) 0.0287(17) -0.0035(14) -0.0022(13) -0.0087(14)
C2 0.043(2) 0.0269(17) 0.038(2) -0.0093(14) -0.0020(16) -0.0096(15)
C39 0.040(2) 0.052(2) 0.0284(18) -0.0027(16) -0.0035(15) -0.0143(18)
C30 0.0312(18) 0.0382(19) 0.038(2) -0.0007(15) -0.0034(15) -0.0093(15)
C55 0.0361(19) 0.0319(17) 0.0284(17) -0.0012(14) -0.0005(14) -0.0108(15)
C47 0.042(2) 0.0293(18) 0.047(2) -0.0129(16) -0.0008(17) -0.0038(16)
C32 0.0328(19) 0.047(2) 0.036(2) -0.0145(16) -0.0022(15) -0.0115(16)
C38 0.042(2) 0.051(2) 0.0330(19) -0.0164(17) 0.0058(16) -0.0167(18)
C14 0.046(2) 0.0337(18) 0.0311(18) -0.0067(14) -0.0109(16) -0.0139(16)
C29 0.0294(18) 0.044(2) 0.047(2) 0.0008(17) -0.0123(16) -0.0066(16)
C46 0.038(2) 0.0278(18) 0.058(3) -0.0021(17) -0.0071(18) -0.0054(15)
C45 0.0341(19) 0.0361(19) 0.042(2) 0.0084(16) -0.0082(16) -0.0082(15)
C52 0.043(2) 0.048(2) 0.043(2) -0.0095(18) 0.0120(18) -0.0186(18)
C18 0.041(2) 0.054(2) 0.037(2) -0.0118(18) 0.0068(17) -0.0183(19)
C20 0.0276(17) 0.0362(19) 0.052(2) -0.0112(17) -0.0030(16) -0.0060(15)
C60 0.0347(19) 0.0341(19) 0.058(3) -0.0185(18) 0.0042(17) -0.0116(16)
C23 0.055(3) 0.040(2) 0.042(2) 0.0084(17) -0.0164(19) -0.0191(19)
C5 0.050(2) 0.0321(19) 0.040(2) 0.0061(15) -0.0064(17) -0.0163(17)
C21 0.042(2) 0.0325(18) 0.041(2) 0.0033(15) -0.0094(16) -0.0184(16)
C12 0.053(2) 0.0303(18) 0.0294(18) -0.0027(14) -0.0126(16) -0.0085(16)
C33 0.0319(19) 0.049(2) 0.050(2) -0.0263(19) -0.0036(17) -0.0106(17)
C4 0.042(2) 0.0242(16) 0.046(2) -0.0022(15) -0.0054(17) -0.0135(15)
C53 0.059(3) 0.054(2) 0.0290(19) -0.0024(17) 0.0094(18) -0.029(2)
C59 0.0340(19) 0.050(2) 0.052(2) -0.0216(19) 0.0017(17) -0.0212(18)
C54 0.057(3) 0.040(2) 0.0293(19) 0.0013(15) -0.0040(17) -0.0192(19)
C22 0.063(3) 0.032(2) 0.058(3) 0.0028(18) -0.013(2) -0.0237(19)
C17 0.0329(18) 0.0329(18) 0.042(2) -0.0104(15) 0.0006(16) -0.0077(15)
C13 0.053(2) 0.040(2) 0.0279(18) -0.0073(15) -0.0154(17) -0.0119(18)
C58 0.0297(18) 0.054(2) 0.041(2) -0.0092(18) -0.0046(16) -0.0190(17)
C34 0.0329(19) 0.035(2) 0.073(3) -0.019(2) -0.0097(19) -0.0109(16)
C24 0.046(2) 0.049(2) 0.040(2) 0.0034(17) -0.0034(17) -0.0252(19)
C35 0.044(2) 0.035(2) 0.063(3) -0.0076(19) 0.000(2) -0.0182(18)
C19 0.043(2) 0.039(2) 0.078(3) -0.028(2) 0.004(2) -0.0093(18)
C02G 0.039(2) 0.056(3) 0.053(3) -0.015(2) 0.0100(19) -0.0123(19)
C02H 0.087(4) 0.060(3) 0.037(2) -0.012(2) 0.012(2) -0.038(3)
C02I 0.060(3) 0.067(3) 0.048(3) -0.005(2) -0.001(2) -0.017(2)
C02J 0.067(3) 0.079(4) 0.046(3) 0.013(2) -0.020(2) -0.029(3)
C02K 0.061(3) 0.050(3) 0.076(4) 0.013(3) 0.013(3) 0.004(2)

loop_
_atom_type_symbol
_atom_type_description
_atom_type_scat_dispersion_real
_atom_type_scat_dispersion_imag
_atom_type_scat_source
C C 0.0181 0.0091 'International Tables Vol C Tables 4.2.6.8 and 6.1.1.4'
H H 0.0000 0.0000 'International Tables Vol C Tables 4.2.6.8 and 6.1.1.4'
Cl Cl 0.3639 0.7018 'International Tables Vol C Tables 4.2.6.8 and 6.1.1.4'
N N 0.0311 0.0180 'International Tables Vol C Tables 4.2.6.8 and 6.1.1.4'
Ni Ni -3.0029 0.5091 'International Tables Vol C Tables 4.2.6.8 and 6.1.1.4'
O O 0.0492 0.0322 'International Tables Vol C Tables 4.2.6.8 and 6.1.1.4'
P P 0.2955 0.4335 'International Tables Vol C Tables 4.2.6.8 and 6.1.1.4'
Ru Ru 0.0552 3.2960 'International Tables Vol C Tables 4.2.6.8 and 6.1.1.4'

loop_
_geom_angle_atom_site_label_1
_geom_angle_atom_site_label_2
_geom_angle_atom_site_label_3
_geom_angle
_geom_angle_site_symmetry_1
_geom_angle_site_symmetry_3
_geom_angle_publ_flag
P2 Ru1 P3 173.00(3) . . ?
P2 Ru1 H 81(2) . . ?
P3 Ru1 H 92(2) . . ?
N2 Ru1 P2 89.41(7) . . ?
N2 Ru1 P3 91.11(7) . . ?
N2 Ru1 N1 76.63(10) . . ?
N2 Ru1 H 96(2) . . ?
N1 Ru1 P2 93.22(7) . . ?
N1 Ru1 P3 93.70(7) . . ?
N1 Ru1 H 171(2) . . ?
C1 Ru1 P2 89.08(11) . . ?
C1 Ru1 P3 90.44(11) . . ?
C1 Ru1 N2 178.42(13) . . ?
C1 Ru1 N1 103.00(13) . . ?
C1 Ru1 H 84(2) . . ?
Cl1 Ni1 P1 92.42(4) . . ?
N4 Ni1 Cl1 177.50(9) . . ?
N4 Ni1 P1 85.14(9) . . ?
N4 Ni1 N3 83.55(12) . . ?
N3 Ni1 Cl1 98.82(8) . . ?
N3 Ni1 P1 167.49(9) . . ?
C50 P2 Ru1 117.88(11) . . ?
C56 P2 Ru1 116.56(11) . . ?
C56 P2 C50 99.13(15) . . ?
C49 P2 Ru1 111.34(11) . . ?
C49 P2 C50 103.61(16) . . ?
C49 P2 C56 106.76(16) . . ?
C31 P3 Ru1 114.51(11) . . ?
C41 P3 Ru1 113.03(11) . . ?
C41 P3 C31 105.91(15) . . ?
C41 P3 C25 103.10(16) . . ?
C25 P3 Ru1 119.23(12) . . ?
C25 P3 C31 99.27(16) . . ?
C16 P1 Ni1 100.16(12) . . ?
C16 P1 C21 103.44(17) . . ?
C16 P1 C17 105.60(18) . . ?
C21 P1 Ni1 121.39(14) . . ?
C21 P1 C17 113.21(18) . . ?
C17 P1 Ni1 110.59(12) . . ?
N3 N2 Ru1 137.5(2) . . ?
N3 N2 C8 107.7(2) . . ?
C8 N2 Ru1 113.4(2) . . ?
C7 N1 Ru1 112.3(2) . . ?
C7 N1 C3 117.8(3) . . ?
C3 N1 Ru1 129.8(2) . . ?
C11 N4 Ni1 115.7(2) . . ?
C15 N4 Ni1 124.6(2) . . ?
C15 N4 C11 119.7(3) . . ?
N2 N3 Ni1 141.9(2) . . ?
N2 N3 C10 107.5(3) . . ?
C10 N3 Ni1 109.9(2) . . ?
N1 C7 C8 117.1(3) . . ?
N1 C7 C6 123.1(3) . . ?
C6 C7 C8 119.8(3) . . ?
N2 C8 C7 119.5(3) . . ?
N2 C8 C9 110.4(3) . . ?
C9 C8 C7 130.1(3) . . ?
N3 C10 C9 110.5(3) . . ?
N3 C10 C11 116.6(3) . . ?
C9 C10 C11 132.8(3) . . ?
C51 C50 P2 119.5(3) . . ?
C55 C50 P2 121.1(3) . . ?
C55 C50 C51 119.2(3) . . ?
C36 C31 P3 124.9(3) . . ?
C36 C31 C32 118.4(3) . . ?
C32 C31 P3 116.6(3) . . ?
C42 C41 P3 121.6(3) . . ?
C42 C41 C40 118.3(3) . . ?
C40 C41 P3 119.9(3) . . ?
C61 C56 P2 115.6(3) . . ?
C57 C56 P2 125.3(3) . . ?
C57 C56 C61 119.1(3) . . ?
C8 C9 H9 128.0 . . ?
C10 C9 C8 103.9(3) . . ?
C10 C9 H9 128.0 . . ?
C25 C26 H26 120.0 . . ?
C25 C26 C27 119.9(3) . . ?
C27 C26 H26 120.0 . . ?
C41 C42 H42 119.8 . . ?
C37 C42 C41 120.4(3) . . ?
C37 C42 H42 119.8 . . ?
O1 C1 Ru1 177.3(3) . . ?
N4 C11 C10 112.9(3) . . ?
N4 C11 C12 121.6(3) . . ?
C12 C11 C10 125.5(3) . . ?
N4 C15 C16 116.0(3) . . ?
N4 C15 C14 120.9(3) . . ?
C14 C15 C16 123.1(3) . . ?
C7 C6 H6 120.6 . . ?
C5 C6 C7 118.7(3) . . ?
C5 C6 H6 120.6 . . ?
C26 C25 P3 121.5(3) . . ?
C26 C25 C30 120.0(3) . . ?
C30 C25 P3 118.5(3) . . ?
C48 C49 P2 120.6(3) . . ?
C48 C49 C44 118.6(3) . . ?
C44 C49 P2 119.9(3) . . ?
C50 C51 H51 119.7 . . ?
C52 C51 C50 120.6(4) . . ?
C52 C51 H51 119.7 . . ?
C26 C27 H27 120.1 . . ?
C28 C27 C26 119.8(4) . . ?
C28 C27 H27 120.1 . . ?
C31 C36 H36 119.6 . . ?
C31 C36 C35 120.8(4) . . ?
C35 C36 H36 119.6 . . ?
C56 C61 H61 120.0 . . ?
C60 C61 C56 120.0(3) . . ?
C60 C61 H61 120.0 . . ?
P1 C16 H16A 110.0 . . ?
P1 C16 H16B 110.0 . . ?
C15 C16 P1 108.3(2) . . ?
C15 C16 H16A 110.0 . . ?
C15 C16 H16B 110.0 . . ?
H16A C16 H16B 108.4 . . ?
C49 C48 H48 119.7 . . ?
C47 C48 C49 120.5(4) . . ?
C47 C48 H48 119.7 . . ?
C27 C28 H28 119.6 . . ?
C27 C28 C29 120.8(4) . . ?
C29 C28 H28 119.6 . . ?
N1 C3 C2 119.3(3) . . ?
N1 C3 C4 121.0(3) . . ?
C4 C3 C2 119.8(3) . . ?
C49 C44 H44 119.8 . . ?
C45 C44 C49 120.4(4) . . ?
C45 C44 H44 119.8 . . ?
C42 C37 H37 119.6 . . ?
C38 C37 C42 120.8(4) . . ?
C38 C37 H37 119.6 . . ?
C56 C57 H57 119.8 . . ?
C56 C57 C58 120.3(3) . . ?
C58 C57 H57 119.8 . . ?
C41 C40 H40 119.6 . . ?
C39 C40 C41 120.8(4) . . ?
C39 C40 H40 119.6 . . ?
C3 C2 H2A 109.5 . . ?
C3 C2 H2B 109.5 . . ?
C3 C2 H2C 109.5 . . ?
H2A C2 H2B 109.5 . . ?
H2A C2 H2C 109.5 . . ?
H2B C2 H2C 109.5 . . ?
C40 C39 H39 119.9 . . ?
C38 C39 C40 120.2(4) . . ?
C38 C39 H39 119.9 . . ?
C25 C30 H30 120.1 . . ?
C25 C30 C29 119.8(4) . . ?
C29 C30 H30 120.1 . . ?
C50 C55 H55 120.1 . . ?
C50 C55 C54 119.9(4) . . ?
C54 C55 H55 120.1 . . ?
C48 C47 H47 119.9 . . ?
C46 C47 C48 120.2(4) . . ?
C46 C47 H47 119.9 . . ?
C31 C32 H32 119.8 . . ?
C33 C32 C31 120.5(4) . . ?
C33 C32 H32 119.8 . . ?
C37 C38 C39 119.5(4) . . ?
C37 C38 H38 120.2 . . ?
C39 C38 H38 120.2 . . ?
C15 C14 H14 120.4 . . ?
C13 C14 C15 119.1(3) . . ?
C13 C14 H14 120.4 . . ?
C28 C29 C30 119.7(4) . . ?
C28 C29 H29 120.2 . . ?
C30 C29 H29 120.2 . . ?
C47 C46 H46 120.1 . . ?
C47 C46 C45 119.9(4) . . ?
C45 C46 H46 120.1 . . ?
C44 C45 C46 120.4(4) . . ?
C44 C45 H45 119.8 . . ?
C46 C45 H45 119.8 . . ?
C51 C52 H52 120.1 . . ?
C51 C52 C53 119.9(4) . . ?
C53 C52 H52 120.1 . . ?
H18A C18 H18B 109.5 . . ?
H18A C18 H18C 109.5 . . ?
H18B C18 H18C 109.5 . . ?
C17 C18 H18A 109.5 . . ?
C17 C18 H18B 109.5 . . ?
C17 C18 H18C 109.5 . . ?
H20A C20 H20B 109.5 . . ?
H20A C20 H20C 109.5 . . ?
H20B C20 H20C 109.5 . . ?
C17 C20 H20A 109.5 . . ?
C17 C20 H20B 109.5 . . ?
C17 C20 H20C 109.5 . . ?
C61 C60 H60 119.7 . . ?
C59 C60 C61 120.7(4) . . ?
C59 C60 H60 119.7 . . ?
H23A C23 H23B 109.5 . . ?
H23A C23 H23C 109.5 . . ?
H23B C23 H23C 109.5 . . ?
C21 C23 H23A 109.5 . . ?
C21 C23 H23B 109.5 . . ?
C21 C23 H23C 109.5 . . ?
C6 C5 H5 120.7 . . ?
C6 C5 C4 118.6(3) . . ?
C4 C5 H5 120.7 . . ?
C23 C21 P1 113.0(3) . . ?
C23 C21 C22 108.9(3) . . ?
C23 C21 C24 108.7(4) . . ?
C22 C21 P1 111.7(3) . . ?
C24 C21 P1 106.3(3) . . ?
C24 C21 C22 108.1(3) . . ?
C11 C12 H12 120.5 . . ?
C13 C12 C11 119.0(3) . . ?
C13 C12 H12 120.5 . . ?
C32 C33 H33 119.8 . . ?
C34 C33 C32 120.5(4) . . ?
C34 C33 H33 119.8 . . ?
C3 C4 H4 119.7 . . ?
C5 C4 C3 120.6(3) . . ?
C5 C4 H4 119.7 . . ?
C52 C53 H53 120.0 . . ?
C54 C53 C52 120.0(4) . . ?
C54 C53 H53 120.0 . . ?
C60 C59 H59 120.1 . . ?
C60 C59 C58 119.8(4) . . ?
C58 C59 H59 120.1 . . ?
C55 C54 H54 119.8 . . ?
C53 C54 C55 120.4(4) . . ?
C53 C54 H54 119.8 . . ?
C21 C22 H22A 109.5 . . ?
C21 C22 H22B 109.5 . . ?
C21 C22 H22C 109.5 . . ?
H22A C22 H22B 109.5 . . ?
H22A C22 H22C 109.5 . . ?
H22B C22 H22C 109.5 . . ?
C18 C17 P1 106.2(3) . . ?
C18 C17 C20 108.5(3) . . ?
C18 C17 C19 108.9(4) . . ?
C20 C17 P1 110.0(3) . . ?
C19 C17 P1 112.7(3) . . ?
C19 C17 C20 110.4(3) . . ?
C14 C13 H13 120.1 . . ?
C12 C13 C14 119.8(3) . . ?
C12 C13 H13 120.1 . . ?
C57 C58 H58 119.9 . . ?
C59 C58 C57 120.1(4) . . ?
C59 C58 H58 119.9 . . ?
C33 C34 H34 120.3 . . ?
C35 C34 C33 119.4(4) . . ?
C35 C34 H34 120.3 . . ?
C21 C24 H24A 109.5 . . ?
C21 C24 H24B 109.5 . . ?
C21 C24 H24C 109.5 . . ?
H24A C24 H24B 109.5 . . ?
H24A C24 H24C 109.5 . . ?
H24B C24 H24C 109.5 . . ?
C36 C35 H35 119.8 . . ?
C34 C35 C36 120.4(4) . . ?
C34 C35 H35 119.8 . . ?
C17 C19 H19A 109.5 . . ?
C17 C19 H19B 109.5 . . ?
C17 C19 H19C 109.5 . . ?
H19A C19 H19B 109.5 . . ?
H19A C19 H19C 109.5 . . ?
H19B C19 H19C 109.5 . . ?
Cl09 C02G H02G 108.8 . . ?
Cl0B C02G Cl09 110.5(3) . . ?
Cl0B C02G H02G 108.8 . . ?
Cl0C C02G Cl09 110.1(3) . . ?
Cl0C C02G Cl0B 109.8(3) . . ?
Cl0C C02G H02G 108.8 . . ?
Cl08 C02H Cl0F 110.6(3) . . ?
Cl08 C02H Cl0G 108.8(3) . . ?
Cl08 C02H H02H 109.2 . . ?
Cl0F C02H Cl0G 109.8(3) . . ?
Cl0F C02H H02H 109.2 . . ?
Cl0G C02H H02H 109.2 . . ?
Cl0I C02I H02I 108.3 . . ?
Cl0J C02I Cl0I 110.0(3) . . ?
Cl0J C02I H02I 108.3 . . ?
Cl00 C02I Cl0I 111.3(3) . . ?
Cl00 C02I Cl0J 110.5(3) . . ?
Cl00 C02I H02I 108.3 . . ?
Cl0A C02J Cl0E 110.5(3) . . ?
Cl0A C02J H02J 108.3 . . ?
Cl0E C02J H02J 108.3 . . ?
Cl4 C02J Cl0A 109.9(3) . . ?
Cl4 C02J Cl0E 111.6(3) . . ?
Cl4 C02J H02J 108.3 . . ?
Cl3 C02K Cl0H 111.1(3) . . ?
Cl3 C02K Cl0K 110.1(4) . . ?
Cl3 C02K H02K 108.0 . . ?
Cl0H C02K H02K 108.0 . . ?
Cl0K C02K Cl0H 111.5(4) . . ?
Cl0K C02K H02K 108.0 . . ?

loop_
_geom_bond_atom_site_label_1
_geom_bond_atom_site_label_2
_geom_bond_distance
_geom_bond_site_symmetry_2
_geom_bond_publ_flag
Ru1 P2 2.3531(8) . ?
Ru1 P3 2.3681(8) . ?
Ru1 N2 2.154(3) . ?
Ru1 N1 2.256(3) . ?
Ru1 C1 1.839(3) . ?
Ru1 H 1.43(5) . ?
Ni1 Cl1 2.1341(9) . ?
Ni1 P1 2.1768(10) . ?
Ni1 N4 1.896(3) . ?
Ni1 N3 1.984(3) . ?
P2 C50 1.840(3) . ?
P2 C56 1.834(3) . ?
P2 C49 1.829(3) . ?
P3 C31 1.854(3) . ?
P3 C41 1.826(3) . ?
P3 C25 1.834(3) . ?
P1 C16 1.841(4) . ?
P1 C21 1.870(4) . ?
P1 C17 1.874(4) . ?
Cl08 C02H 1.741(5) . ?
Cl09 C02G 1.757(5) . ?
Cl0A C02J 1.745(5) . ?
Cl0B C02G 1.753(5) . ?
Cl0C C02G 1.737(5) . ?
Cl3 C02K 1.749(7) . ?
Cl0E C02J 1.766(6) . ?
Cl0F C02H 1.752(6) . ?
Cl0G C02H 1.758(6) . ?
Cl0H C02K 1.759(7) . ?
Cl0I C02I 1.755(6) . ?
Cl0J C02I 1.744(6) . ?
Cl0K C02K 1.753(6) . ?
Cl00 C02I 1.742(6) . ?
Cl4 C02J 1.735(7) . ?
O1 C1 1.149(4) . ?
N2 N3 1.352(4) . ?
N2 C8 1.358(4) . ?
N1 C7 1.343(4) . ?
N1 C3 1.359(4) . ?
N4 C11 1.350(5) . ?
N4 C15 1.350(4) . ?
N3 C10 1.362(4) . ?
C7 C8 1.450(5) . ?
C7 C6 1.399(5) . ?
C8 C9 1.384(5) . ?
C10 C9 1.377(5) . ?
C10 C11 1.448(5) . ?
C50 C51 1.396(5) . ?
C50 C55 1.391(5) . ?
C31 C36 1.388(5) . ?
C31 C32 1.392(5) . ?
C41 C42 1.395(5) . ?
C41 C40 1.401(5) . ?
C56 C61 1.399(5) . ?
C56 C57 1.388(5) . ?
C9 H9 0.9500 . ?
C26 H26 0.9500 . ?
C26 C25 1.383(5) . ?
C26 C27 1.396(5) . ?
C42 H42 0.9500 . ?
C42 C37 1.387(5) . ?
C11 C12 1.381(5) . ?
C15 C16 1.492(5) . ?
C15 C14 1.390(5) . ?
C6 H6 0.9500 . ?
C6 C5 1.371(5) . ?
C25 C30 1.392(5) . ?
C49 C48 1.394(5) . ?
C49 C44 1.400(5) . ?
C51 H51 0.9500 . ?
C51 C52 1.381(5) . ?
C27 H27 0.9500 . ?
C27 C28 1.375(6) . ?
C36 H36 0.9500 . ?
C36 C35 1.389(6) . ?
C61 H61 0.9500 . ?
C61 C60 1.384(5) . ?
C16 H16A 0.9900 . ?
C16 H16B 0.9900 . ?
C48 H48 0.9500 . ?
C48 C47 1.392(5) . ?
C28 H28 0.9500 . ?
C28 C29 1.381(6) . ?
C3 C2 1.496(5) . ?
C3 C4 1.393(5) . ?
C44 H44 0.9500 . ?
C44 C45 1.381(5) . ?
C37 H37 0.9500 . ?
C37 C38 1.381(6) . ?
C57 H57 0.9500 . ?
C57 C58 1.390(5) . ?
C40 H40 0.9500 . ?
C40 C39 1.385(5) . ?
C2 H2A 0.9800 . ?
C2 H2B 0.9800 . ?
C2 H2C 0.9800 . ?
C39 H39 0.9500 . ?
C39 C38 1.383(6) . ?
C30 H30 0.9500 . ?
C30 C29 1.393(5) . ?
C55 H55 0.9500 . ?
C55 C54 1.393(5) . ?
C47 H47 0.9500 . ?
C47 C46 1.375(6) . ?
C32 H32 0.9500 . ?
C32 C33 1.388(6) . ?
C38 H38 0.9500 . ?
C14 H14 0.9500 . ?
C14 C13 1.381(6) . ?
C29 H29 0.9500 . ?
C46 H46 0.9500 . ?
C46 C45 1.387(6) . ?
C45 H45 0.9500 . ?
C52 H52 0.9500 . ?
C52 C53 1.389(7) . ?
C18 H18A 0.9800 . ?
C18 H18B 0.9800 . ?
C18 H18C 0.9800 . ?
C18 C17 1.535(6) . ?
C20 H20A 0.9800 . ?
C20 H20B 0.9800 . ?
C20 H20C 0.9800 . ?
C20 C17 1.537(5) . ?
C60 H60 0.9500 . ?
C60 C59 1.378(6) . ?
C23 H23A 0.9800 . ?
C23 H23B 0.9800 . ?
C23 H23C 0.9800 . ?
C23 C21 1.537(5) . ?
C5 H5 0.9500 . ?
C5 C4 1.375(6) . ?
C21 C22 1.541(6) . ?
C21 C24 1.539(6) . ?
C12 H12 0.9500 . ?
C12 C13 1.378(5) . ?
C33 H33 0.9500 . ?
C33 C34 1.384(7) . ?
C4 H4 0.9500 . ?
C53 H53 0.9500 . ?
C53 C54 1.379(6) . ?
C59 H59 0.9500 . ?
C59 C58 1.383(6) . ?
C54 H54 0.9500 . ?
C22 H22A 0.9800 . ?
C22 H22B 0.9800 . ?
C22 H22C 0.9800 . ?
C17 C19 1.536(5) . ?
C13 H13 0.9500 . ?
C58 H58 0.9500 . ?
C34 H34 0.9500 . ?
C34 C35 1.376(7) . ?
C24 H24A 0.9800 . ?
C24 H24B 0.9800 . ?
C24 H24C 0.9800 . ?
C35 H35 0.9500 . ?
C19 H19A 0.9800 . ?
C19 H19B 0.9800 . ?
C19 H19C 0.9800 . ?
C02G H02G 1.0000 . ?
C02H H02H 1.0000 . ?
C02I H02I 1.0000 . ?
C02J H02J 1.0000 . ?
C02K H02K 1.0000 . ?

loop_
_geom_torsion_atom_site_label_1
_geom_torsion_atom_site_label_2
_geom_torsion_atom_site_label_3
_geom_torsion_atom_site_label_4
_geom_torsion
_geom_torsion_site_symmetry_1
_geom_torsion_site_symmetry_2
_geom_torsion_site_symmetry_3
_geom_torsion_site_symmetry_4
_geom_torsion_publ_flag
Ru1 P2 C50 C51 169.4(2) . . . . ?
Ru1 P2 C50 C55 -15.7(3) . . . . ?
Ru1 P2 C56 C61 53.2(3) . . . . ?
Ru1 P2 C56 C57 -128.7(3) . . . . ?
Ru1 P2 C49 C48 -93.6(3) . . . . ?
Ru1 P2 C49 C44 75.8(3) . . . . ?
Ru1 P3 C31 C36 -104.3(3) . . . . ?
Ru1 P3 C31 C32 72.6(3) . . . . ?
Ru1 P3 C41 C42 -110.5(3) . . . . ?
Ru1 P3 C41 C40 63.8(3) . . . . ?
Ru1 P3 C25 C26 7.4(3) . . . . ?
Ru1 P3 C25 C30 -173.7(2) . . . . ?
Ru1 N2 N3 Ni1 -28.3(5) . . . . ?
Ru1 N2 N3 C10 163.2(3) . . . . ?
Ru1 N2 C8 C7 12.2(4) . . . . ?
Ru1 N2 C8 C9 -167.7(2) . . . . ?
Ru1 N1 C7 C8 0.0(4) . . . . ?
Ru1 N1 C7 C6 -179.9(3) . . . . ?
Ru1 N1 C3 C2 1.0(5) . . . . ?
Ru1 N1 C3 C4 -178.3(3) . . . . ?
Ni1 P1 C16 C15 24.3(3) . . . . ?
Ni1 P1 C21 C23 -84.6(3) . . . . ?
Ni1 P1 C21 C22 152.2(3) . . . . ?
Ni1 P1 C21 C24 34.6(3) . . . . ?
Ni1 P1 C17 C18 -50.3(3) . . . . ?
Ni1 P1 C17 C20 66.9(3) . . . . ?
Ni1 P1 C17 C19 -169.5(3) . . . . ?
Ni1 N4 C11 C10 -3.1(4) . . . . ?
Ni1 N4 C11 C12 178.1(3) . . . . ?
Ni1 N4 C15 C16 4.4(5) . . . . ?
Ni1 N4 C15 C14 -177.8(3) . . . . ?
Ni1 N3 C10 C9 -171.1(2) . . . . ?
Ni1 N3 C10 C11 12.1(4) . . . . ?
P2 C50 C51 C52 176.0(3) . . . . ?
P2 C50 C55 C54 -175.9(3) . . . . ?
P2 C56 C61 C60 179.1(3) . . . . ?
P2 C56 C57 C58 -180.0(3) . . . . ?
P2 C49 C48 C47 169.5(3) . . . . ?
P2 C49 C44 C45 -170.4(3) . . . . ?
P3 C31 C36 C35 176.3(3) . . . . ?
P3 C31 C32 C33 -176.9(3) . . . . ?
P3 C41 C42 C37 175.1(3) . . . . ?
P3 C41 C40 C39 -176.3(3) . . . . ?
P3 C25 C30 C29 -178.3(3) . . . . ?
P1 Ni1 N4 C11 -167.0(3) . . . . ?
P1 Ni1 N4 C15 10.8(3) . . . . ?
N2 N3 C10 C9 1.4(4) . . . . ?
N2 N3 C10 C11 -175.5(3) . . . . ?
N2 C8 C9 C10 -0.3(4) . . . . ?
N1 C7 C8 N2 -8.2(5) . . . . ?
N1 C7 C8 C9 171.5(3) . . . . ?
N1 C7 C6 C5 -1.2(6) . . . . ?
N1 C3 C4 C5 -1.1(6) . . . . ?
N4 C11 C12 C13 -0.3(6) . . . . ?
N4 C15 C16 P1 -20.3(4) . . . . ?
N4 C15 C14 C13 0.1(6) . . . . ?
N3 Ni1 N4 C11 7.7(3) . . . . ?
N3 Ni1 N4 C15 -174.6(3) . . . . ?
N3 N2 C8 C7 -179.1(3) . . . . ?
N3 N2 C8 C9 1.1(4) . . . . ?
N3 C10 C9 C8 -0.7(4) . . . . ?
N3 C10 C11 N4 -6.5(5) . . . . ?
N3 C10 C11 C12 172.3(4) . . . . ?
C7 N1 C3 C2 177.5(3) . . . . ?
C7 N1 C3 C4 -1.9(5) . . . . ?
C7 C8 C9 C10 179.9(3) . . . . ?
C7 C6 C5 C4 -1.8(6) . . . . ?
C8 N2 N3 Ni1 167.0(3) . . . . ?
C8 N2 N3 C10 -1.5(3) . . . . ?
C8 C7 C6 C5 178.9(3) . . . . ?
C10 C11 C12 C13 -179.0(4) . . . . ?
C50 P2 C56 C61 -74.4(3) . . . . ?
C50 P2 C56 C57 103.7(3) . . . . ?
C50 P2 C49 C48 34.1(3) . . . . ?
C50 P2 C49 C44 -156.6(3) . . . . ?
C50 C51 C52 C53 -0.3(6) . . . . ?
C50 C55 C54 C53 0.3(6) . . . . ?
C31 P3 C41 C42 123.4(3) . . . . ?
C31 P3 C41 C40 -62.3(3) . . . . ?
C31 P3 C25 C26 132.4(3) . . . . ?
C31 P3 C25 C30 -48.7(3) . . . . ?
C31 C36 C35 C34 -0.4(6) . . . . ?
C31 C32 C33 C34 1.0(6) . . . . ?
C41 P3 C31 C36 21.0(4) . . . . ?
C41 P3 C31 C32 -162.1(3) . . . . ?
C41 P3 C25 C26 -118.7(3) . . . . ?
C41 P3 C25 C30 60.1(3) . . . . ?
C41 C42 C37 C38 1.0(6) . . . . ?
C41 C40 C39 C38 1.2(6) . . . . ?
C56 P2 C50 C51 -64.0(3) . . . . ?
C56 P2 C50 C55 111.0(3) . . . . ?
C56 P2 C49 C48 138.2(3) . . . . ?
C56 P2 C49 C44 -52.5(3) . . . . ?
C56 C61 C60 C59 1.6(6) . . . . ?
C56 C57 C58 C59 0.4(6) . . . . ?
C9 C10 C11 N4 177.6(4) . . . . ?
C9 C10 C11 C12 -3.6(7) . . . . ?
C26 C25 C30 C29 0.6(6) . . . . ?
C26 C27 C28 C29 1.0(6) . . . . ?
C42 C41 C40 C39 -1.8(5) . . . . ?
C42 C37 C38 C39 -1.7(6) . . . . ?
C11 N4 C15 C16 -177.9(3) . . . . ?
C11 N4 C15 C14 -0.1(5) . . . . ?
C11 C10 C9 C8 175.5(4) . . . . ?
C11 C12 C13 C14 0.3(7) . . . . ?
C15 N4 C11 C10 179.1(3) . . . . ?
C15 N4 C11 C12 0.2(5) . . . . ?
C15 C14 C13 C12 -0.2(6) . . . . ?
C6 C7 C8 N2 171.7(3) . . . . ?
C6 C7 C8 C9 -8.5(6) . . . . ?
C6 C5 C4 C3 2.9(6) . . . . ?
C25 P3 C31 C36 127.6(3) . . . . ?
C25 P3 C31 C32 -55.5(3) . . . . ?
C25 P3 C41 C42 19.6(3) . . . . ?
C25 P3 C41 C40 -166.1(3) . . . . ?
C25 C26 C27 C28 0.5(6) . . . . ?
C25 C30 C29 C28 0.9(6) . . . . ?
C49 P2 C50 C51 45.9(3) . . . . ?
C49 P2 C50 C55 -139.2(3) . . . . ?
C49 P2 C56 C61 178.3(3) . . . . ?
C49 P2 C56 C57 -3.5(3) . . . . ?
C49 C48 C47 C46 0.0(6) . . . . ?
C49 C44 C45 C46 1.8(6) . . . . ?
C51 C50 C55 C54 -0.9(5) . . . . ?
C51 C52 C53 C54 -0.4(6) . . . . ?
C27 C26 C25 P3 177.6(3) . . . . ?
C27 C26 C25 C30 -1.2(5) . . . . ?
C27 C28 C29 C30 -1.7(7) . . . . ?
C36 C31 C32 C33 0.3(6) . . . . ?
C61 C56 C57 C58 -1.9(5) . . . . ?
C61 C60 C59 C58 -3.1(6) . . . . ?
C16 P1 C21 C23 164.4(3) . . . . ?
C16 P1 C21 C22 41.2(3) . . . . ?
C16 P1 C21 C24 -76.4(3) . . . . ?
C16 P1 C17 C18 57.2(3) . . . . ?
C16 P1 C17 C20 174.4(3) . . . . ?
C16 P1 C17 C19 -62.0(4) . . . . ?
C16 C15 C14 C13 177.7(4) . . . . ?
C48 C49 C44 C45 -0.9(5) . . . . ?
C48 C47 C46 C45 0.9(6) . . . . ?
C3 N1 C7 C8 -177.0(3) . . . . ?
C3 N1 C7 C6 3.0(5) . . . . ?
C44 C49 C48 C47 0.0(5) . . . . ?
C57 C56 C61 C60 0.9(5) . . . . ?
C40 C41 C42 C37 0.7(5) . . . . ?
C40 C39 C38 C37 0.6(6) . . . . ?
C2 C3 C4 C5 179.6(4) . . . . ?
C55 C50 C51 C52 1.0(5) . . . . ?
C47 C46 C45 C44 -1.9(6) . . . . ?
C32 C31 C36 C35 -0.6(6) . . . . ?
C32 C33 C34 C35 -2.0(6) . . . . ?
C14 C15 C16 P1 162.0(3) . . . . ?
C52 C53 C54 C55 0.4(6) . . . . ?
C60 C59 C58 C57 2.1(6) . . . . ?
C21 P1 C16 C15 150.2(3) . . . . ?
C21 P1 C17 C18 169.7(3) . . . . ?
C21 P1 C17 C20 -73.1(3) . . . . ?
C21 P1 C17 C19 50.5(4) . . . . ?
C33 C34 C35 C36 1.7(6) . . . . ?
C17 P1 C16 C15 -90.6(3) . . . . ?
C17 P1 C21 C23 50.6(4) . . . . ?
C17 P1 C21 C22 -72.5(3) . . . . ?
C17 P1 C21 C24 169.8(2) . . . . ?
